data_7159403
loop_
_publ_author_name
'Hsueh, Jen-Chun'
'Szu, Fu-En'
'Yu, Yin-Yin'
'Leung, Man-Kit'

_publ_section_title
;
 <i>ortho</i>-Lithiation driven one-pot synthesis of quinazolines
 <i>via</i> [2 + 2 + 2] cascade annulation of halofluorobenzenes with
 nitriles.
;
_journal_issue 25
_journal_name_full 'Organic &amp; biomolecular chemistry'
_journal_page_first 5297
_journal_page_last 5304
_journal_paper_doi 10.1039/d3ob00741c
_journal_volume 21
_journal_year 2023
_chemical_formula_sum 'C20 H12 Br F N2'
_chemical_formula_weight 379.23
_space_group_crystal_system triclinic
_space_group_IT_number 2
_space_group_name_Hall '-P 1'
_space_group_name_H-M_alt 'P -1'
_atom_sites_solution_hydrogens geom
_audit_creation_method SHELXL-2018/3
_audit_update_record
;
2023-03-13 deposited with the CCDC.	2023-06-12 downloaded from the CCDC.
;
_cell_angle_alpha 68.5349(18)
_cell_angle_beta 85.512(2)
_cell_angle_gamma 81.5452(19)
_cell_formula_units_Z 2
_cell_length_a 4.1687(2)
_cell_length_b 12.4116(7)
_cell_length_c 15.8272(9)
_cell_measurement_reflns_used 9966
_cell_measurement_temperature 100(2)
_cell_measurement_theta_max 74.40
_cell_measurement_theta_min 3.00
_cell_volume 753.56(7)
_computing_cell_refinement 'SAINT V8.40B (Bruker AXS LLC, 2019)'
_computing_data_collection 'Bruker APEX4'
_computing_data_reduction 'SAINT V8.40B (Bruker AXS LLC, 2019)'
_computing_molecular_graphics 'Bruker SHELXTL'
_computing_publication_material 'Bruker SHELXTL'
_computing_structure_refinement 'SHELXL-2018/3 (Sheldrick, 2018)'
_computing_structure_solution 'SHELXT 2018/2 (Sheldrick, 2018)'
_diffrn_ambient_temperature 100(2)
_diffrn_measured_fraction_theta_full 0.983
_diffrn_measured_fraction_theta_max 0.957
_diffrn_measurement_device_type 'Bruker AXS D8 VENTURE, PhotonIII_C28'
_diffrn_measurement_method '\w and \f scans'
_diffrn_radiation_type CuK\a
_diffrn_radiation_wavelength 1.54178
_diffrn_reflns_av_R_equivalents 0.0420
_diffrn_reflns_av_unetI/netI 0.0324
_diffrn_reflns_Laue_measured_fraction_full 0.983
_diffrn_reflns_Laue_measured_fraction_max 0.957
_diffrn_reflns_limit_h_max 5
_diffrn_reflns_limit_h_min -5
_diffrn_reflns_limit_k_max 15
_diffrn_reflns_limit_k_min -13
_diffrn_reflns_limit_l_max 19
_diffrn_reflns_limit_l_min -19
_diffrn_reflns_number 11806
_diffrn_reflns_point_group_measured_fraction_full 0.983
_diffrn_reflns_point_group_measured_fraction_max 0.957
_diffrn_reflns_theta_full 67.679
_diffrn_reflns_theta_max 74.430
_diffrn_reflns_theta_min 3.001
_diffrn_source 'I-mu-S microfocus sealed tube'
_exptl_absorpt_coefficient_mu 3.835
_exptl_absorpt_correction_T_max 1.0000
_exptl_absorpt_correction_T_min 0.7584
_exptl_absorpt_correction_type multi-scan
_exptl_absorpt_process_details
; 
SADABS 2016/2: Krause, L., Herbst-Irmer, R., Sheldrick, G. M., Stalke, D. (2015). 
"Comparison of silver and molybdenum microfocus X-ray sources for 
single-crystal structure determination" 
J. Appl. Cryst. 48, 3-10. 
doi:10.1107/S1600576714022985 
;
_exptl_crystal_colour colourless
_exptl_crystal_density_diffrn 1.671
_exptl_crystal_description prism
_exptl_crystal_F_000 380
_exptl_crystal_size_max 0.250
_exptl_crystal_size_mid 0.080
_exptl_crystal_size_min 0.050
_refine_diff_density_max 0.437
_refine_diff_density_min -0.735
_refine_diff_density_rms 0.087
_refine_ls_extinction_method none
_refine_ls_goodness_of_fit_ref 1.079
_refine_ls_hydrogen_treatment constr
_refine_ls_matrix_type full
_refine_ls_number_parameters 217
_refine_ls_number_reflns 2948
_refine_ls_number_restraints 0
_refine_ls_restrained_S_all 1.079
_refine_ls_R_factor_all 0.0312
_refine_ls_R_factor_gt 0.0298
_refine_ls_shift/su_max 0.001
_refine_ls_shift/su_mean 0.000
_refine_ls_structure_factor_coef Fsqd
_refine_ls_weighting_details 'w=1/[\s^2^(Fo^2^)+(0.0367P)^2^+1.0146P] where P=(Fo^2^+2Fc^2^)/3'
_refine_ls_weighting_scheme calc
_refine_ls_wR_factor_gt 0.0811
_refine_ls_wR_factor_ref 0.0825
_reflns_Friedel_coverage 0.000
_reflns_number_gt 2837
_reflns_number_total 2948
_reflns_threshold_expression 'I > 2\s(I)'
_cod_data_source_file d3ob00741c2.cif
_cod_data_source_block ic21767
_cod_depositor_comments
;
The following automatic conversions were performed:

data item '_exptl_absorpt_correction_type' value 'Multi-Scan' was
changed to 'multi-scan' in accordance with the
/home/data/users/saulius/crontab/automatic-downloads/rss-feeds/RSC/lib/dictionaries/cif_core.dic
dictionary named 'cif_core.dic' version 2.4.2 last updated on
2011-04-26.

Automatic conversion script
Id: cif_fix_values 8170 2020-07-09 18:12:32Z antanas 
;
_cod_database_code 7159403
_shelx_shelxl_version_number 2018/3
_shelx_space_group_comment
; 
The symmetry employed for this shelxl refinement is uniquely defined 
by the following loop, which should always be used as a source of 
symmetry information in preference to the above space-group names. 
They are only intended as comments. 
;
_shelx_estimated_absorpt_t_min 0.447
_shelx_estimated_absorpt_t_max 0.831

loop_
_space_group_symop_operation_xyz
'x, y, z'
'-x, -y, -z'

loop_
_atom_site_label
_atom_site_type_symbol
_atom_site_fract_x
_atom_site_fract_y
_atom_site_fract_z
_atom_site_U_iso_or_equiv
_atom_site_adp_type
_atom_site_occupancy
_atom_site_site_symmetry_order
_atom_site_calc_flag
_atom_site_refinement_flags_posn
_atom_site_refinement_flags_adp
_atom_site_refinement_flags_occupancy
_atom_site_disorder_assembly
_atom_site_disorder_group
Br1 Br 1.09782(6) 0.17568(2) 0.85531(2) 0.02185(10) Uani 1 1 d . . . . .
F1 F 0.9382(4) 0.56570(12) 0.90727(10) 0.0250(3) Uani 1 1 d . . . . .
N1 N 0.4006(5) 0.55209(17) 0.65379(13) 0.0188(4) Uani 1 1 d . . . . .
N2 N 0.3504(5) 0.73561(17) 0.67459(13) 0.0187(4) Uani 1 1 d . . . . .
C1 C 0.2986(6) 0.6649(2) 0.62925(16) 0.0183(5) Uani 1 1 d . . . . .
C2 C 0.5831(6) 0.5026(2) 0.72959(16) 0.0183(5) Uani 1 1 d . . . . .
C3 C 0.7116(6) 0.3841(2) 0.75283(16) 0.0201(5) Uani 1 1 d . . . . .
H3 H 0.664506 0.340917 0.717668 0.024 Uiso 1 1 calc R U . . .
C4 C 0.9044(6) 0.3323(2) 0.82649(16) 0.0196(5) Uani 1 1 d . . . . .
C5 C 0.9770(6) 0.3936(2) 0.88047(16) 0.0200(5) Uani 1 1 d . . . . .
H5 H 1.109891 0.356177 0.931858 0.024 Uiso 1 1 calc R U . . .
C6 C 0.8524(6) 0.5075(2) 0.85712(16) 0.0197(5) Uani 1 1 d . . . . .
C7 C 0.6496(6) 0.5683(2) 0.78183(16) 0.0179(5) Uani 1 1 d . . . . .
C8 C 0.5153(5) 0.6888(2) 0.75053(16) 0.0177(5) Uani 1 1 d . . . . .
C9 C 0.5524(6) 0.7695(2) 0.79832(16) 0.0185(5) Uani 1 1 d . . . . .
C10 C 0.4434(6) 0.7464(2) 0.88827(17) 0.0214(5) Uani 1 1 d . . . . .
H10 H 0.345255 0.677857 0.920328 0.026 Uiso 1 1 calc R U . . .
C11 C 0.4791(6) 0.8242(2) 0.93072(17) 0.0215(5) Uani 1 1 d . . . . .
H11 H 0.401299 0.809297 0.991468 0.026 Uiso 1 1 calc R U . . .
C12 C 0.6271(6) 0.9230(2) 0.88504(17) 0.0213(5) Uani 1 1 d . . . . .
H12 H 0.656049 0.974701 0.914873 0.026 Uiso 1 1 calc R U . . .
C13 C 0.7334(6) 0.9466(2) 0.79549(17) 0.0220(5) Uani 1 1 d . . . . .
H13 H 0.835532 1.014400 0.764201 0.026 Uiso 1 1 calc R U . . .
C14 C 0.6913(6) 0.8716(2) 0.75146(16) 0.0204(5) Uani 1 1 d . . . . .
H14 H 0.756885 0.889676 0.689471 0.024 Uiso 1 1 calc R U . . .
C15 C 0.1045(6) 0.7201(2) 0.54577(16) 0.0193(5) Uani 1 1 d . . . . .
C16 C -0.0056(6) 0.8391(2) 0.51323(17) 0.0221(5) Uani 1 1 d . . . . .
H16 H 0.042138 0.886605 0.544779 0.027 Uiso 1 1 calc R U . . .
C17 C -0.1854(6) 0.8887(2) 0.43464(17) 0.0247(5) Uani 1 1 d . . . . .
H17 H -0.259798 0.969948 0.412598 0.030 Uiso 1 1 calc R U . . .
C18 C -0.2559(6) 0.8196(2) 0.38855(17) 0.0249(5) Uani 1 1 d . . . . .
H18 H -0.379183 0.853542 0.335029 0.030 Uiso 1 1 calc R U . . .
C19 C -0.1474(6) 0.7015(2) 0.42017(17) 0.0244(5) Uani 1 1 d . . . . .
H19 H -0.197129 0.654289 0.388559 0.029 Uiso 1 1 calc R U . . .
C20 C 0.0344(6) 0.6515(2) 0.49827(17) 0.0221(5) Uani 1 1 d . . . . .
H20 H 0.111314 0.570470 0.519373 0.026 Uiso 1 1 calc R U . . .

loop_
_atom_site_aniso_label
_atom_site_aniso_U_11
_atom_site_aniso_U_22
_atom_site_aniso_U_33
_atom_site_aniso_U_23
_atom_site_aniso_U_13
_atom_site_aniso_U_12
Br1 0.02741(16) 0.01416(15) 0.02606(16) -0.00991(11) -0.00366(10) -0.00043(10)
F1 0.0347(8) 0.0182(7) 0.0279(7) -0.0138(6) -0.0115(6) -0.0008(6)
N1 0.0238(10) 0.0157(10) 0.0189(10) -0.0078(8) -0.0018(8) -0.0034(8)
N2 0.0230(10) 0.0168(10) 0.0188(10) -0.0090(8) -0.0009(8) -0.0032(8)
C1 0.0193(11) 0.0186(11) 0.0188(11) -0.0086(9) 0.0021(9) -0.0043(9)
C2 0.0197(11) 0.0194(12) 0.0189(11) -0.0097(9) 0.0017(9) -0.0058(9)
C3 0.0245(12) 0.0179(11) 0.0217(12) -0.0110(9) 0.0015(9) -0.0053(9)
C4 0.0234(12) 0.0134(11) 0.0240(12) -0.0085(9) 0.0011(9) -0.0050(9)
C5 0.0213(11) 0.0197(12) 0.0204(12) -0.0082(9) -0.0029(9) -0.0033(9)
C6 0.0246(12) 0.0196(12) 0.0200(11) -0.0120(9) -0.0015(9) -0.0061(9)
C7 0.0201(11) 0.0160(11) 0.0200(11) -0.0088(9) 0.0007(9) -0.0042(9)
C8 0.0191(11) 0.0155(11) 0.0207(11) -0.0086(9) 0.0018(9) -0.0049(9)
C9 0.0199(11) 0.0160(11) 0.0218(12) -0.0099(9) -0.0036(9) 0.0004(9)
C10 0.0232(12) 0.0198(12) 0.0242(12) -0.0107(10) -0.0021(9) -0.0037(9)
C11 0.0260(12) 0.0213(12) 0.0201(12) -0.0114(10) -0.0032(9) -0.0002(9)
C12 0.0229(12) 0.0175(12) 0.0281(13) -0.0140(10) -0.0063(10) 0.0008(9)
C13 0.0275(12) 0.0136(11) 0.0252(12) -0.0069(9) -0.0054(10) -0.0013(9)
C14 0.0251(12) 0.0155(11) 0.0210(12) -0.0071(9) -0.0044(9) 0.0000(9)
C15 0.0204(11) 0.0210(12) 0.0197(11) -0.0105(9) 0.0003(9) -0.0049(9)
C16 0.0276(12) 0.0184(12) 0.0234(12) -0.0098(10) -0.0021(10) -0.0053(9)
C17 0.0299(13) 0.0196(12) 0.0231(12) -0.0062(10) -0.0030(10) -0.0013(10)
C18 0.0259(12) 0.0280(13) 0.0203(12) -0.0079(10) -0.0036(10) -0.0029(10)
C19 0.0272(13) 0.0283(13) 0.0222(12) -0.0131(10) -0.0025(10) -0.0057(10)
C20 0.0269(12) 0.0190(12) 0.0242(12) -0.0119(10) -0.0014(10) -0.0035(9)

loop_
_atom_type_symbol
_atom_type_description
_atom_type_scat_dispersion_real
_atom_type_scat_dispersion_imag
_atom_type_scat_source
C C 0.0181 0.0091 'International Tables Vol C Tables 4.2.6.8 and 6.1.1.4'
H H 0.0000 0.0000 'International Tables Vol C Tables 4.2.6.8 and 6.1.1.4'
N N 0.0311 0.0180 'International Tables Vol C Tables 4.2.6.8 and 6.1.1.4'
F F 0.0727 0.0534 'International Tables Vol C Tables 4.2.6.8 and 6.1.1.4'
Br Br -0.6763 1.2805 'International Tables Vol C Tables 4.2.6.8 and 6.1.1.4'

loop_
_geom_angle_atom_site_label_1
_geom_angle_atom_site_label_2
_geom_angle_atom_site_label_3
_geom_angle
_geom_angle_site_symmetry_1
_geom_angle_site_symmetry_3
_geom_angle_publ_flag
C1 N1 C2 116.9(2) . . ?
C8 N2 C1 118.5(2) . . ?
N1 C1 N2 125.9(2) . . ?
N1 C1 C15 117.3(2) . . ?
N2 C1 C15 116.8(2) . . ?
N1 C2 C3 117.3(2) . . ?
N1 C2 C7 121.6(2) . . ?
C3 C2 C7 121.1(2) . . ?
C4 C3 C2 119.2(2) . . ?
C3 C4 C5 121.8(2) . . ?
C3 C4 Br1 119.96(18) . . ?
C5 C4 Br1 118.15(18) . . ?
C6 C5 C4 118.2(2) . . ?
F1 C6 C5 117.0(2) . . ?
F1 C6 C7 119.2(2) . . ?
C5 C6 C7 123.7(2) . . ?
C6 C7 C2 116.0(2) . . ?
C6 C7 C8 127.6(2) . . ?
C2 C7 C8 116.4(2) . . ?
N2 C8 C7 120.6(2) . . ?
N2 C8 C9 115.8(2) . . ?
C7 C8 C9 123.6(2) . . ?
C14 C9 C10 119.5(2) . . ?
C14 C9 C8 119.2(2) . . ?
C10 C9 C8 121.2(2) . . ?
C11 C10 C9 119.8(2) . . ?
C12 C11 C10 120.4(2) . . ?
C11 C12 C13 119.9(2) . . ?
C14 C13 C12 120.4(2) . . ?
C13 C14 C9 120.0(2) . . ?
C16 C15 C20 119.2(2) . . ?
C16 C15 C1 121.4(2) . . ?
C20 C15 C1 119.4(2) . . ?
C17 C16 C15 120.2(2) . . ?
C18 C17 C16 120.0(2) . . ?
C19 C18 C17 120.2(2) . . ?
C18 C19 C20 120.1(2) . . ?
C19 C20 C15 120.3(2) . . ?

loop_
_geom_bond_atom_site_label_1
_geom_bond_atom_site_label_2
_geom_bond_distance
_geom_bond_site_symmetry_2
_geom_bond_publ_flag
Br1 C4 1.893(2) . ?
F1 C6 1.349(3) . ?
N1 C1 1.322(3) . ?
N1 C2 1.364(3) . ?
N2 C8 1.325(3) . ?
N2 C1 1.368(3) . ?
C1 C15 1.487(3) . ?
C2 C3 1.410(3) . ?
C2 C7 1.421(3) . ?
C3 C4 1.366(4) . ?
C4 C5 1.410(3) . ?
C5 C6 1.355(3) . ?
C6 C7 1.420(3) . ?
C7 C8 1.433(3) . ?
C8 C9 1.489(3) . ?
C9 C14 1.397(3) . ?
C9 C10 1.398(3) . ?
C10 C11 1.393(3) . ?
C11 C12 1.382(4) . ?
C12 C13 1.388(4) . ?
C13 C14 1.387(3) . ?
C15 C16 1.392(3) . ?
C15 C20 1.396(3) . ?
C16 C17 1.392(4) . ?
C17 C18 1.386(4) . ?
C18 C19 1.381(4) . ?
C19 C20 1.391(4) . ?
